data_4502082
loop_
_publ_author_name
'Urankar, Damijana'
'Pevec, Andrej'
'Turel, Iztok'
'Ko\<smrlj, Janez'

_publ_section_title
;
 Pyridyl Conjugated 1,2,3-Triazole is a Versatile Coordination Ability
 Ligand Enabling Supramolecular Associations
;
_journal_issue 11
_journal_name_full 'Crystal Growth &amp; Design'
_journal_page_first 4920
_journal_paper_doi 10.1021/cg100993k
_journal_volume 10
_journal_year 2010
_chemical_formula_sum 'C28 H26 Au Cl5 N8'
_chemical_formula_weight 848.78
_chemical_name_systematic
;
 ?
;
_space_group_IT_number 2
_symmetry_cell_setting triclinic
_symmetry_space_group_name_Hall '-P 1'
_symmetry_space_group_name_H-M 'P -1'
_atom_sites_solution_hydrogens geom
_atom_sites_solution_primary direct
_atom_sites_solution_secondary difmap
_audit_creation_method SHELXL-97
_cell_angle_alpha 91.6150(16)
_cell_angle_beta 101.7990(15)
_cell_angle_gamma 94.6117(17)
_cell_formula_units_Z 2
_cell_length_a 7.4737(2)
_cell_length_b 14.6923(4)
_cell_length_c 14.7443(5)
_cell_measurement_reflns_used 5981
_cell_measurement_temperature 293(2)
_cell_measurement_theta_max 27.48
_cell_measurement_theta_min 2.55
_cell_volume 1578.02(8)
_computing_cell_refinement 'DENZO and SCALEPACK (Otwinowski & Minor, 1997)'
_computing_data_collection 'COLLECT (Nonius, 1998)'
_computing_data_reduction 'DENZO and SCALEPACK'
_computing_publication_material 'WinGX (Farrugia, 1999)'
_computing_structure_refinement 'SHELXL-97 (Sheldrick, 2008)'
_computing_structure_solution 'DENZO and SCALEPACK'
_diffrn_ambient_temperature 293(2)
_diffrn_measured_fraction_theta_full 0.980
_diffrn_measured_fraction_theta_max 0.980
_diffrn_measurement_device_type
;
Nonius KappaCCD area-detector diffractometer
;
_diffrn_measurement_method '\w and \f scans'
_diffrn_radiation_monochromator graphite
_diffrn_radiation_source 'fine-focus sealed tube'
_diffrn_radiation_type MoK\a
_diffrn_radiation_wavelength 0.71073
_diffrn_reflns_av_R_equivalents 0.0273
_diffrn_reflns_av_sigmaI/netI 0.0450
_diffrn_reflns_limit_h_max 9
_diffrn_reflns_limit_h_min -9
_diffrn_reflns_limit_k_max 19
_diffrn_reflns_limit_k_min -18
_diffrn_reflns_limit_l_max 19
_diffrn_reflns_limit_l_min -19
_diffrn_reflns_number 12092
_diffrn_reflns_theta_full 27.55
_diffrn_reflns_theta_max 27.55
_diffrn_reflns_theta_min 3.26
_exptl_absorpt_coefficient_mu 5.118
_exptl_absorpt_correction_T_max 0.6286
_exptl_absorpt_correction_T_min 0.3610
_exptl_absorpt_correction_type multi-scan
_exptl_absorpt_process_details 'SCALEPACK (Otwinowski & Minor, 1997)'
_exptl_crystal_colour yellow
_exptl_crystal_density_diffrn 1.786
_exptl_crystal_density_method 'not measured'
_exptl_crystal_description block
_exptl_crystal_F_000 828
_exptl_crystal_size_max 0.25
_exptl_crystal_size_mid 0.10
_exptl_crystal_size_min 0.10
_refine_diff_density_max 0.392
_refine_diff_density_min -0.820
_refine_diff_density_rms 0.093
_refine_ls_extinction_method none
_refine_ls_goodness_of_fit_ref 1.040
_refine_ls_hydrogen_treatment mixed
_refine_ls_matrix_type full
_refine_ls_number_parameters 388
_refine_ls_number_reflns 7148
_refine_ls_number_restraints 2
_refine_ls_restrained_S_all 1.040
_refine_ls_R_factor_all 0.0569
_refine_ls_R_factor_gt 0.0300
_refine_ls_shift/su_max 0.001
_refine_ls_shift/su_mean 0.0001
_refine_ls_structure_factor_coef Fsqd
_refine_ls_weighting_details 'calc w=1/[\s^2^(Fo^2^)+(0.0233P)^2^+0.3904P] where P=(Fo^2^+2Fc^2^)/3'
_refine_ls_weighting_scheme calc
_refine_ls_wR_factor_gt 0.0580
_refine_ls_wR_factor_ref 0.0659
_reflns_number_gt 5074
_reflns_number_total 7148
_reflns_threshold_expression >2\s(I)
_cod_data_source_file cg100993k_si_001.cif
_cod_data_source_block 3
_cod_original_sg_symbol_H-M P-1
_cod_database_code 4502082

loop_
_symmetry_equiv_pos_as_xyz
'x, y, z'
'-x, -y, -z'

loop_
_atom_site_label
_atom_site_type_symbol
_atom_site_fract_x
_atom_site_fract_y
_atom_site_fract_z
_atom_site_U_iso_or_equiv
_atom_site_adp_type
_atom_site_occupancy
_atom_site_symmetry_multiplicity
_atom_site_calc_flag
_atom_site_refinement_flags
Au1 Au 1.0000 0.0000 0.0000 0.04056(7) Uani 1 2 d S
Au2 Au 0.5000 0.0000 0.5000 0.04969(7) Uani 1 2 d S
Cl1 Cl 0.72585(14) 0.04994(8) 0.01283(8) 0.0649(3) Uani 1 1 d .
Cl2 Cl 1.02915(17) -0.05431(9) 0.14455(8) 0.0722(3) Uani 1 1 d .
Cl3 Cl 0.30070(18) 0.06424(9) 0.57491(9) 0.0760(4) Uani 1 1 d .
Cl4 Cl 0.73876(17) 0.08444(9) 0.59446(9) 0.0751(3) Uani 1 1 d .
Cl5 Cl -0.04522(13) 0.34531(8) 0.60171(7) 0.0546(3) Uani 1 1 d .
N1 N 0.8691(4) 0.4552(2) 0.2762(2) 0.0429(7) Uani 1 1 d .
N2 N 0.7192(4) 0.4938(2) 0.2311(2) 0.0525(9) Uani 1 1 d .
N3 N 0.7716(4) 0.5419(2) 0.1663(2) 0.0518(8) Uani 1 1 d .
N4 N 0.9269(4) 0.2536(2) 0.4137(2) 0.0467(8) Uani 1 1 d D
H4N H 0.941(5) 0.280(3) 0.4681(15) 0.056 Uiso 1 1 d D
N1' N 0.4433(4) 0.3591(2) 0.5393(2) 0.0433(7) Uani 1 1 d .
N2' N 0.3450(4) 0.4173(2) 0.4861(3) 0.0537(9) Uani 1 1 d .
N3' N 0.3218(4) 0.3860(2) 0.3996(3) 0.0536(9) Uani 1 1 d .
N4' N 0.3058(4) 0.2771(2) 0.7054(2) 0.0474(8) Uani 1 1 d .
H4N' H 0.230(5) 0.302(3) 0.676(3) 0.057 Uiso 1 1 d .
C1 C 0.8609(5) 0.4019(2) 0.3559(3) 0.0462(9) Uani 1 1 d .
H1A H 0.7419 0.4051 0.3719 0.055 Uiso 1 1 calc R
H1B H 0.9537 0.4276 0.4081 0.055 Uiso 1 1 calc R
C2 C 0.8910(4) 0.3032(2) 0.3384(2) 0.0383(8) Uani 1 1 d .
C3 C 0.8867(5) 0.2618(3) 0.2542(3) 0.0494(10) Uani 1 1 d .
H3 H 0.8623 0.2948 0.2009 0.059 Uiso 1 1 calc R
C4 C 0.9182(6) 0.1710(3) 0.2477(3) 0.0631(12) Uani 1 1 d .
H4 H 0.9135 0.1428 0.1899 0.076 Uiso 1 1 calc R
C5 C 0.9564(7) 0.1223(3) 0.3258(4) 0.0641(12) Uani 1 1 d .
H5 H 0.9805 0.0613 0.3222 0.077 Uiso 1 1 calc R
C6 C 0.9583(6) 0.1650(3) 0.4082(3) 0.0615(12) Uani 1 1 d .
H6 H 0.9816 0.1326 0.4621 0.074 Uiso 1 1 calc R
C4A C 0.9522(5) 0.5338(2) 0.1686(3) 0.0402(8) Uani 1 1 d .
C5A C 1.0143(5) 0.4792(2) 0.2394(3) 0.0423(9) Uani 1 1 d .
H5A H 1.1329 0.4621 0.2582 0.051 Uiso 1 1 calc R
C1B C 1.0541(5) 0.5828(3) 0.1068(3) 0.0443(9) Uani 1 1 d .
C2B C 0.9840(6) 0.6560(3) 0.0594(3) 0.0566(11) Uani 1 1 d .
H2B H 0.8692 0.6730 0.0646 0.068 Uiso 1 1 calc R
C3B C 1.0838(7) 0.7042(3) 0.0043(3) 0.0691(13) Uani 1 1 d .
H3B H 1.0351 0.7532 -0.0277 0.083 Uiso 1 1 calc R
C4B C 1.2530(7) 0.6806(4) -0.0034(3) 0.0682(12) Uani 1 1 d .
H4B H 1.3202 0.7143 -0.0395 0.082 Uiso 1 1 calc R
C5B C 1.3246(6) 0.6070(3) 0.0418(3) 0.0663(12) Uani 1 1 d .
H5B H 1.4389 0.5902 0.0355 0.080 Uiso 1 1 calc R
C6B C 1.2253(6) 0.5578(3) 0.0970(3) 0.0531(10) Uani 1 1 d .
H6B H 1.2734 0.5079 0.1277 0.064 Uiso 1 1 calc R
C1' C 0.5088(5) 0.3807(3) 0.6381(3) 0.0489(9) Uani 1 1 d .
H1A' H 0.4471 0.4318 0.6560 0.059 Uiso 1 1 calc R
H1B' H 0.6391 0.3997 0.6496 0.059 Uiso 1 1 calc R
C2' C 0.4778(5) 0.3025(2) 0.6971(2) 0.0412(8) Uani 1 1 d .
C3' C 0.6154(5) 0.2561(3) 0.7455(3) 0.0551(11) Uani 1 1 d .
H3' H 0.7362 0.2712 0.7404 0.066 Uiso 1 1 calc R
C4' C 0.5755(7) 0.1871(3) 0.8017(3) 0.0665(13) Uani 1 1 d .
H4' H 0.6693 0.1556 0.8345 0.080 Uiso 1 1 calc R
C5' C 0.3990(7) 0.1651(3) 0.8093(3) 0.0667(13) Uani 1 1 d .
H5' H 0.3715 0.1199 0.8484 0.080 Uiso 1 1 calc R
C6' C 0.2632(6) 0.2103(3) 0.7588(3) 0.0583(11) Uani 1 1 d .
H6' H 0.1413 0.1947 0.7616 0.070 Uiso 1 1 calc R
C4A' C 0.4089(4) 0.3079(3) 0.3978(3) 0.0417(9) Uani 1 1 d .
C5A' C 0.4852(5) 0.2905(3) 0.4871(3) 0.0444(9) Uani 1 1 d .
H5A' H 0.5519 0.2416 0.5076 0.053 Uiso 1 1 calc R
C1B' C 0.4090(5) 0.2586(3) 0.3097(3) 0.0481(9) Uani 1 1 d .
C2B' C 0.3839(5) 0.3030(3) 0.2279(3) 0.0595(11) Uani 1 1 d .
H2B' H 0.3687 0.3652 0.2286 0.071 Uiso 1 1 calc R
C3B' C 0.3807(6) 0.2571(5) 0.1453(3) 0.0785(16) Uani 1 1 d .
H3B' H 0.3628 0.2882 0.0905 0.094 Uiso 1 1 calc R
C4B' C 0.4038(7) 0.1656(5) 0.1431(4) 0.0835(16) Uani 1 1 d .
H4B' H 0.4006 0.1344 0.0869 0.100 Uiso 1 1 calc R
C5B' C 0.4318(7) 0.1201(4) 0.2244(4) 0.0841(16) Uani 1 1 d .
H5B' H 0.4502 0.0583 0.2236 0.101 Uiso 1 1 calc R
C6B' C 0.4325(6) 0.1666(3) 0.3066(3) 0.0659(12) Uani 1 1 d .
H6B' H 0.4491 0.1353 0.3613 0.079 Uiso 1 1 calc R

loop_
_atom_site_aniso_label
_atom_site_aniso_U_11
_atom_site_aniso_U_22
_atom_site_aniso_U_33
_atom_site_aniso_U_23
_atom_site_aniso_U_13
_atom_site_aniso_U_12
Au1 0.03882(11) 0.03782(12) 0.04764(14) 0.00349(9) 0.01472(9) 0.00361(8)
Au2 0.06573(15) 0.03944(13) 0.04697(14) 0.00949(10) 0.01531(11) 0.01120(11)
Cl1 0.0471(5) 0.0813(8) 0.0726(8) 0.0054(6) 0.0215(5) 0.0198(5)
Cl2 0.0816(8) 0.0847(8) 0.0611(7) 0.0262(6) 0.0298(6) 0.0266(7)
Cl3 0.0800(8) 0.0728(8) 0.0822(9) -0.0069(7) 0.0309(7) 0.0166(6)
Cl4 0.0772(8) 0.0718(8) 0.0728(8) -0.0086(6) 0.0105(7) 0.0032(6)
Cl5 0.0435(5) 0.0713(7) 0.0480(6) -0.0072(5) 0.0062(4) 0.0112(5)
N1 0.0440(17) 0.0400(17) 0.0462(19) 0.0045(14) 0.0102(15) 0.0085(14)
N2 0.0451(19) 0.052(2) 0.064(3) 0.0070(18) 0.0143(18) 0.0139(17)
N3 0.0487(18) 0.054(2) 0.054(2) 0.0110(17) 0.0076(16) 0.0145(16)
N4 0.0498(18) 0.050(2) 0.0411(19) 0.0055(16) 0.0101(16) 0.0053(15)
N1' 0.0405(16) 0.0457(19) 0.0474(19) 0.0111(15) 0.0141(15) 0.0093(14)
N2' 0.0488(18) 0.051(2) 0.064(2) 0.0128(18) 0.0119(18) 0.0148(16)
N3' 0.0489(19) 0.058(2) 0.057(2) 0.0182(18) 0.0124(17) 0.0157(17)
N4' 0.0441(18) 0.050(2) 0.051(2) 0.0099(16) 0.0119(16) 0.0140(15)
C1 0.048(2) 0.043(2) 0.048(2) -0.0004(18) 0.0136(18) 0.0030(17)
C2 0.0361(17) 0.043(2) 0.037(2) 0.0031(16) 0.0093(16) 0.0022(15)
C3 0.056(2) 0.051(2) 0.039(2) 0.0069(18) 0.0059(19) 0.0032(19)
C4 0.080(3) 0.054(3) 0.056(3) -0.010(2) 0.019(2) 0.003(2)
C5 0.082(3) 0.041(2) 0.075(3) 0.007(2) 0.027(3) 0.012(2)
C6 0.069(3) 0.054(3) 0.064(3) 0.022(2) 0.016(2) 0.012(2)
C4A 0.0437(19) 0.036(2) 0.040(2) -0.0002(16) 0.0068(17) 0.0071(16)
C5A 0.0361(18) 0.042(2) 0.049(2) 0.0064(18) 0.0083(17) 0.0064(16)
C1B 0.050(2) 0.041(2) 0.039(2) 0.0001(17) 0.0049(18) 0.0016(17)
C2B 0.057(2) 0.059(3) 0.053(3) 0.016(2) 0.007(2) 0.006(2)
C3B 0.077(3) 0.067(3) 0.059(3) 0.026(2) 0.005(3) 0.002(3)
C4B 0.072(3) 0.082(3) 0.050(3) 0.010(2) 0.017(2) -0.009(3)
C5B 0.063(3) 0.078(3) 0.061(3) 0.002(3) 0.022(2) 0.002(2)
C6B 0.058(2) 0.053(3) 0.051(3) 0.004(2) 0.014(2) 0.010(2)
C1' 0.052(2) 0.044(2) 0.052(3) -0.0011(19) 0.016(2) 0.0050(18)
C2' 0.0433(19) 0.044(2) 0.038(2) -0.0023(16) 0.0099(17) 0.0109(17)
C3' 0.047(2) 0.066(3) 0.052(3) -0.004(2) 0.0052(19) 0.019(2)
C4' 0.076(3) 0.073(3) 0.050(3) 0.007(2) 0.001(2) 0.031(3)
C5' 0.088(3) 0.066(3) 0.051(3) 0.016(2) 0.020(3) 0.019(3)
C6' 0.058(2) 0.065(3) 0.060(3) 0.015(2) 0.026(2) 0.010(2)
C4A' 0.0320(17) 0.044(2) 0.050(2) 0.0151(18) 0.0101(17) 0.0003(16)
C5A' 0.0426(19) 0.041(2) 0.052(2) 0.0062(18) 0.0115(18) 0.0120(17)
C1B' 0.0346(18) 0.058(3) 0.051(2) 0.012(2) 0.0089(17) -0.0006(17)
C2B' 0.052(2) 0.078(3) 0.052(3) 0.018(2) 0.013(2) 0.017(2)
C3B' 0.055(3) 0.132(5) 0.051(3) 0.014(3) 0.013(2) 0.011(3)
C4B' 0.065(3) 0.116(5) 0.064(4) -0.020(3) 0.012(3) -0.012(3)
C5B' 0.095(4) 0.061(3) 0.097(5) -0.012(3) 0.032(3) -0.011(3)
C6B' 0.080(3) 0.053(3) 0.064(3) 0.008(2) 0.016(3) -0.002(2)

loop_
_atom_type_symbol
_atom_type_description
_atom_type_scat_dispersion_real
_atom_type_scat_dispersion_imag
_atom_type_scat_source
C C 0.0033 0.0016 'International Tables Vol C Tables 4.2.6.8 and 6.1.1.4'
H H 0.0000 0.0000 'International Tables Vol C Tables 4.2.6.8 and 6.1.1.4'
N N 0.0061 0.0033 'International Tables Vol C Tables 4.2.6.8 and 6.1.1.4'
Cl Cl 0.1484 0.1585 'International Tables Vol C Tables 4.2.6.8 and 6.1.1.4'
Au Au -2.0133 8.8022 'International Tables Vol C Tables 4.2.6.8 and 6.1.1.4'

loop_
_geom_angle_atom_site_label_1
_geom_angle_atom_site_label_2
_geom_angle_atom_site_label_3
_geom_angle
_geom_angle_site_symmetry_1
_geom_angle_site_symmetry_3
Cl2 Au1 Cl2 180.00(10) . 2_755
Cl2 Au1 Cl1 90.80(4) . 2_755
Cl2 Au1 Cl1 89.20(4) 2_755 2_755
Cl2 Au1 Cl1 89.20(4) . .
Cl2 Au1 Cl1 90.80(4) 2_755 .
Cl1 Au1 Cl1 180.00(9) 2_755 .
Cl3 Au2 Cl3 180.00(6) 2_656 .
Cl3 Au2 Cl4 89.89(5) 2_656 2_656
Cl3 Au2 Cl4 90.11(5) . 2_656
Cl3 Au2 Cl4 90.11(5) 2_656 .
Cl3 Au2 Cl4 89.89(5) . .
Cl4 Au2 Cl4 180.0 2_656 .
C5A N1 N2 110.5(3) . .
C5A N1 C1 128.6(3) . .
N2 N1 C1 120.7(3) . .
N3 N2 N1 106.5(3) . .
N2 N3 C4A 109.6(3) . .
C2 N4 C6 122.1(3) . .
C2 N4 H4N 120(3) . .
C6 N4 H4N 118(3) . .
N2' N1' C5A' 110.8(3) . .
N2' N1' C1' 120.1(3) . .
C5A' N1' C1' 128.7(3) . .
N3' N2' N1' 107.1(3) . .
N2' N3' C4A' 109.0(3) . .
C6' N4' C2' 123.5(3) . .
C6' N4' H4N' 120(3) . .
C2' N4' H4N' 116(3) . .
N1 C1 C2 111.9(3) . .
N1 C1 H1A 109.2 . .
C2 C1 H1A 109.2 . .
N1 C1 H1B 109.2 . .
C2 C1 H1B 109.2 . .
H1A C1 H1B 107.9 . .
N4 C2 C3 118.3(3) . .
N4 C2 C1 115.8(3) . .
C3 C2 C1 125.9(3) . .
C2 C3 C4 120.2(4) . .
C2 C3 H3 119.9 . .
C4 C3 H3 119.9 . .
C5 C4 C3 120.2(4) . .
C5 C4 H4 119.9 . .
C3 C4 H4 119.9 . .
C6 C5 C4 118.2(4) . .
C6 C5 H5 120.9 . .
C4 C5 H5 120.9 . .
N4 C6 C5 121.0(4) . .
N4 C6 H6 119.5 . .
C5 C6 H6 119.5 . .
N3 C4A C5A 107.6(3) . .
N3 C4A C1B 122.8(3) . .
C5A C4A C1B 129.4(3) . .
N1 C5A C4A 105.7(3) . .
N1 C5A H5A 127.2 . .
C4A C5A H5A 127.2 . .
C2B C1B C6B 118.8(4) . .
C2B C1B C4A 120.5(3) . .
C6B C1B C4A 120.6(3) . .
C1B C2B C3B 120.3(4) . .
C1B C2B H2B 119.9 . .
C3B C2B H2B 119.9 . .
C4B C3B C2B 120.6(4) . .
C4B C3B H3B 119.7 . .
C2B C3B H3B 119.7 . .
C3B C4B C5B 120.3(4) . .
C3B C4B H4B 119.9 . .
C5B C4B H4B 119.9 . .
C4B C5B C6B 119.7(4) . .
C4B C5B H5B 120.2 . .
C6B C5B H5B 120.2 . .
C5B C6B C1B 120.3(4) . .
C5B C6B H6B 119.8 . .
C1B C6B H6B 119.8 . .
N1' C1' C2' 113.4(3) . .
N1' C1' H1A' 108.9 . .
C2' C1' H1A' 108.9 . .
N1' C1' H1B' 108.9 . .
C2' C1' H1B' 108.9 . .
H1A' C1' H1B' 107.7 . .
N4' C2' C3' 117.6(4) . .
N4' C2' C1' 118.5(3) . .
C3' C2' C1' 123.8(4) . .
C2' C3' C4' 120.1(4) . .
C2' C3' H3' 119.9 . .
C4' C3' H3' 119.9 . .
C5' C4' C3' 120.0(4) . .
C5' C4' H4' 120.0 . .
C3' C4' H4' 120.0 . .
C4' C5' C6' 119.1(5) . .
C4' C5' H5' 120.4 . .
C6' C5' H5' 120.4 . .
N4' C6' C5' 119.6(4) . .
N4' C6' H6' 120.2 . .
C5' C6' H6' 120.2 . .
C5A' C4A' N3' 107.7(3) . .
C5A' C4A' C1B' 131.3(3) . .
N3' C4A' C1B' 121.0(3) . .
N1' C5A' C4A' 105.4(3) . .
N1' C5A' H5A' 127.3 . .
C4A' C5A' H5A' 127.3 . .
C2B' C1B' C6B' 118.2(4) . .
C2B' C1B' C4A' 120.8(4) . .
C6B' C1B' C4A' 121.0(4) . .
C3B' C2B' C1B' 121.1(5) . .
C3B' C2B' H2B' 119.5 . .
C1B' C2B' H2B' 119.5 . .
C4B' C3B' C2B' 120.2(5) . .
C4B' C3B' H3B' 119.9 . .
C2B' C3B' H3B' 119.9 . .
C3B' C4B' C5B' 119.7(5) . .
C3B' C4B' H4B' 120.2 . .
C5B' C4B' H4B' 120.2 . .
C6B' C5B' C4B' 119.6(5) . .
C6B' C5B' H5B' 120.2 . .
C4B' C5B' H5B' 120.2 . .
C5B' C6B' C1B' 121.2(5) . .
C5B' C6B' H6B' 119.4 . .
C1B' C6B' H6B' 119.4 . .

loop_
_geom_bond_atom_site_label_1
_geom_bond_atom_site_label_2
_geom_bond_distance
_geom_bond_site_symmetry_2
Au1 Cl2 2.2717(11) .
Au1 Cl2 2.2717(11) 2_755
Au1 Cl1 2.2726(9) 2_755
Au1 Cl1 2.2726(9) .
Au2 Cl3 2.2736(11) 2_656
Au2 Cl3 2.2736(11) .
Au2 Cl4 2.2789(13) 2_656
Au2 Cl4 2.2789(13) .
N1 C5A 1.336(4) .
N1 N2 1.356(4) .
N1 C1 1.440(5) .
N2 N3 1.309(4) .
N3 C4A 1.358(4) .
N4 C2 1.338(5) .
N4 C6 1.345(5) .
N4 H4N 0.863(14) .
N1' N2' 1.338(4) .
N1' C5A' 1.347(5) .
N1' C1' 1.455(5) .
N2' N3' 1.317(5) .
N3' C4A' 1.365(5) .
N4' C6' 1.334(5) .
N4' C2' 1.340(5) .
N4' H4N' 0.77(4) .
C1 C2 1.508(5) .
C1 H1A 0.9700 .
C1 H1B 0.9700 .
C2 C3 1.360(5) .
C3 C4 1.376(6) .
C3 H3 0.9300 .
C4 C5 1.365(6) .
C4 H4 0.9300 .
C5 C6 1.348(6) .
C5 H5 0.9300 .
C6 H6 0.9300 .
C4A C5A 1.363(5) .
C4A C1B 1.470(5) .
C5A H5A 0.9300 .
C1B C2B 1.379(5) .
C1B C6B 1.393(5) .
C2B C3B 1.384(6) .
C2B H2B 0.9300 .
C3B C4B 1.364(6) .
C3B H3B 0.9300 .
C4B C5B 1.374(6) .
C4B H4B 0.9300 .
C5B C6B 1.389(6) .
C5B H5B 0.9300 .
C6B H6B 0.9300 .
C1' C2' 1.493(5) .
C1' H1A' 0.9700 .
C1' H1B' 0.9700 .
C2' C3' 1.368(5) .
C3' C4' 1.381(6) .
C3' H3' 0.9300 .
C4' C5' 1.360(7) .
C4' H4' 0.9300 .
C5' C6' 1.361(6) .
C5' H5' 0.9300 .
C6' H6' 0.9300 .
C4A' C5A' 1.364(5) .
C4A' C1B' 1.470(5) .
C5A' H5A' 0.9300 .
C1B' C2B' 1.373(5) .
C1B' C6B' 1.379(6) .
C2B' C3B' 1.371(6) .
C2B' H2B' 0.9300 .
C3B' C4B' 1.369(7) .
C3B' H3B' 0.9300 .
C4B' C5B' 1.376(8) .
C4B' H4B' 0.9300 .
C5B' C6B' 1.373(7) .
C5B' H5B' 0.9300 .
C6B' H6B' 0.9300 .

loop_
_geom_hbond_atom_site_label_D
_geom_hbond_atom_site_label_H
_geom_hbond_atom_site_label_A
_geom_hbond_distance_DH
_geom_hbond_distance_HA
_geom_hbond_distance_DA
_geom_hbond_angle_DHA
_geom_hbond_site_symmetry_A
N4' H4N' Cl5 0.77(4) 2.27(4) 3.016(3) 164(4) .
N4 H4N Cl5 0.863(14) 2.148(15) 3.009(3) 176(4) 1_655
C1' H1A' N2 0.97 2.54 3.416(5) 149.7 2_666
C1' H1B' Cl5 0.97 2.77 3.558(4) 139.2 1_655
C4' H4' Cl2 0.93 2.77 3.636(5) 155.5 2_756
C5A H5A N3' 0.93 2.60 3.347(5) 137.5 1_655
C6' H6' Cl2 0.93 2.87 3.564(4) 132.2 2_656

loop_
_geom_torsion_atom_site_label_1
_geom_torsion_atom_site_label_2
_geom_torsion_atom_site_label_3
_geom_torsion_atom_site_label_4
_geom_torsion
C5A N1 N2 N3 0.0(4)
C1 N1 N2 N3 176.2(3)
N1 N2 N3 C4A 0.6(4)
C5A' N1' N2' N3' 0.6(4)
C1' N1' N2' N3' 173.2(3)
N1' N2' N3' C4A' -1.0(4)
C5A N1 C1 C2 -68.9(5)
N2 N1 C1 C2 115.7(4)
C6 N4 C2 C3 -0.1(5)
C6 N4 C2 C1 -179.3(4)
N1 C1 C2 N4 165.4(3)
N1 C1 C2 C3 -13.8(5)
N4 C2 C3 C4 0.2(6)
C1 C2 C3 C4 179.4(4)
C2 C3 C4 C5 -0.8(7)
C3 C4 C5 C6 1.4(7)
C2 N4 C6 C5 0.6(6)
C4 C5 C6 N4 -1.3(7)
N2 N3 C4A C5A -1.0(4)
N2 N3 C4A C1B -177.4(3)
N2 N1 C5A C4A -0.6(4)
C1 N1 C5A C4A -176.4(3)
N3 C4A C5A N1 1.0(4)
C1B C4A C5A N1 177.0(4)
N3 C4A C1B C2B 16.0(6)
C5A C4A C1B C2B -159.5(4)
N3 C4A C1B C6B -165.8(4)
C5A C4A C1B C6B 18.7(6)
C6B C1B C2B C3B -0.9(7)
C4A C1B C2B C3B 177.4(4)
C1B C2B C3B C4B -0.5(7)
C2B C3B C4B C5B 1.5(8)
C3B C4B C5B C6B -1.2(8)
C4B C5B C6B C1B -0.1(7)
C2B C1B C6B C5B 1.1(6)
C4A C1B C6B C5B -177.1(4)
N2' N1' C1' C2' 134.1(3)
C5A' N1' C1' C2' -54.8(5)
C6' N4' C2' C3' 0.9(6)
C6' N4' C2' C1' -177.6(4)
N1' C1' C2' N4' -71.2(4)
N1' C1' C2' C3' 110.4(4)
N4' C2' C3' C4' -1.2(6)
C1' C2' C3' C4' 177.2(4)
C2' C3' C4' C5' -0.1(7)
C3' C4' C5' C6' 1.8(7)
C2' N4' C6' C5' 0.8(7)
C4' C5' C6' N4' -2.2(7)
N2' N3' C4A' C5A' 1.1(4)
N2' N3' C4A' C1B' -178.8(3)
N2' N1' C5A' C4A' 0.1(4)
C1' N1' C5A' C4A' -171.7(3)
N3' C4A' C5A' N1' -0.7(4)
C1B' C4A' C5A' N1' 179.2(4)
C5A' C4A' C1B' C2B' -156.1(4)
N3' C4A' C1B' C2B' 23.9(5)
C5A' C4A' C1B' C6B' 24.6(6)
N3' C4A' C1B' C6B' -155.5(4)
C6B' C1B' C2B' C3B' 0.5(6)
C4A' C1B' C2B' C3B' -178.9(4)
C1B' C2B' C3B' C4B' -0.4(7)
C2B' C3B' C4B' C5B' -0.6(8)
C3B' C4B' C5B' C6B' 1.4(8)
C4B' C5B' C6B' C1B' -1.2(8)
C2B' C1B' C6B' C5B' 0.3(7)
C4A' C1B' C6B' C5B' 179.7(4)
